data_1573805
loop_
_publ_author_name
'Luo, Wenjun'
'Zheng, Xinghua'
'Lin, Hehua'
'Fu, Li'
'Long, Lipeng'
'Yu, Daohong'
'Chen, Zhengwang'
'Yang, Min'
'Wang, Zhong-Xia'

_publ_section_title
;
 Discovery of Intermolecular Cascade Annulation for
 Dihydrobenzo[b][1,8]naphthyridine-Ylidene-Pyrrolidinetriones
;
_journal_name_full 'Chemical Science'
_journal_paper_doi 10.1039/D4SC07999J
_journal_year 2025
_chemical_formula_moiety 'C30 H20 Br N3 O3'
_chemical_formula_sum 'C30 H20 Br N3 O3'
_chemical_formula_weight 550.40
_space_group_crystal_system monoclinic
_space_group_IT_number 14
_space_group_name_Hall '-P 2ybc'
_space_group_name_H-M_alt 'P 1 21/c 1'
_atom_sites_solution_hydrogens geom
_atom_sites_solution_primary dual
_audit_creation_date 2023-11-01
_audit_creation_method
;
Olex2 1.5
(compiled 2022.04.07 svn.rca3783a0 for OlexSys, GUI svn.r6498)
;
_audit_update_record
;
2024-10-15 deposited with the CCDC.	2025-01-23 downloaded from the CCDC.
;
_cell_angle_alpha 90
_cell_angle_beta 108.5050(10)
_cell_angle_gamma 90
_cell_formula_units_Z 8
_cell_length_a 15.7313(6)
_cell_length_b 13.6060(5)
_cell_length_c 24.1199(10)
_cell_measurement_reflns_used 9734
_cell_measurement_temperature 170.00
_cell_measurement_theta_max 60.320
_cell_measurement_theta_min 3.288
_cell_volume 4895.7(3)
_computing_cell_refinement 'SAINT V8.40B (Bruker Nano, Inc., 2019)'
_computing_data_collection 'Bruker Instrument Service vV6.2.14'
_computing_data_reduction 'SAINT V8.40B (Bruker Nano, Inc., 2019)'
_computing_molecular_graphics 'Olex2 1.5 (Dolomanov et al., 2009)'
_computing_publication_material 'Olex2 1.5 (Dolomanov et al., 2009)'
_computing_structure_refinement 'SHELXL 2019/2 (Sheldrick, 2015)'
_computing_structure_solution 'SHELXT 2018/2 (Sheldrick, 2018)'
_diffrn_ambient_temperature 170.00
_diffrn_measured_fraction_theta_full 0.998
_diffrn_measured_fraction_theta_max 0.997
_diffrn_measurement_device_type 'zju Bruker D8 Venture'
_diffrn_measurement_method '\w and \f scans'
_diffrn_radiation_type GaK\a
_diffrn_radiation_wavelength 1.34139
_diffrn_reflns_av_R_equivalents 0.0362
_diffrn_reflns_av_unetI/netI 0.0289
_diffrn_reflns_Laue_measured_fraction_full 0.998
_diffrn_reflns_Laue_measured_fraction_max 0.997
_diffrn_reflns_limit_h_max 20
_diffrn_reflns_limit_h_min -20
_diffrn_reflns_limit_k_max 17
_diffrn_reflns_limit_k_min -16
_diffrn_reflns_limit_l_max 31
_diffrn_reflns_limit_l_min -31
_diffrn_reflns_number 62961
_diffrn_reflns_point_group_measured_fraction_full 0.998
_diffrn_reflns_point_group_measured_fraction_max 0.997
_diffrn_reflns_theta_full 53.594
_diffrn_reflns_theta_max 60.639
_diffrn_reflns_theta_min 3.288
_diffrn_source_current 3.57
_diffrn_source_power 0.24954300000000001
_diffrn_source_voltage 69.9
_exptl_absorpt_coefficient_mu 1.712
_exptl_absorpt_correction_T_max 0.7519
_exptl_absorpt_correction_T_min 0.6602
_exptl_absorpt_correction_type multi-scan
_exptl_absorpt_process_details
;
SADABS-2016/2 (Bruker,2016/2) was used for absorption correction.
wR2(int) was 0.0725 before and 0.0536 after correction.
The Ratio of minimum to maximum transmission is 0.8780.
The \l/2 correction factor is Not present.
;
_exptl_crystal_colour red
_exptl_crystal_colour_primary red
_exptl_crystal_density_diffrn 1.493
_exptl_crystal_description block
_exptl_crystal_F_000 2240
_exptl_crystal_size_max 0.09
_exptl_crystal_size_mid 0.06
_exptl_crystal_size_min 0.04
_refine_diff_density_max 0.428
_refine_diff_density_min -1.007
_refine_diff_density_rms 0.060
_refine_ls_extinction_method none
_refine_ls_goodness_of_fit_ref 1.069
_refine_ls_hydrogen_treatment constr
_refine_ls_matrix_type full
_refine_ls_number_parameters 669
_refine_ls_number_reflns 11216
_refine_ls_number_restraints 0
_refine_ls_restrained_S_all 1.069
_refine_ls_R_factor_all 0.0445
_refine_ls_R_factor_gt 0.0366
_refine_ls_shift/su_max 0.003
_refine_ls_shift/su_mean 0.000
_refine_ls_structure_factor_coef Fsqd
_refine_ls_weighting_details 'w=1/[\s^2^(Fo^2^)+(0.0395P)^2^+2.8678P] where P=(Fo^2^+2Fc^2^)/3'
_refine_ls_weighting_scheme calc
_refine_ls_wR_factor_gt 0.0896
_refine_ls_wR_factor_ref 0.0943
_reflns_Friedel_coverage 0.000
_reflns_number_gt 9479
_reflns_number_total 11216
_reflns_threshold_expression 'I > 2\s(I)'
_cod_data_source_file d4sc07999j2.cif
_cod_data_source_block 231031_zxh_1_0m
_cod_database_code 1573805
_shelx_shelxl_version_number 2019/2
_shelx_space_group_comment
;
The symmetry employed for this shelxl refinement is uniquely defined
by the following loop, which should always be used as a source of
symmetry information in preference to the above space-group names.
They are only intended as comments.
;
_shelx_estimated_absorpt_t_max 0.935
_shelx_estimated_absorpt_t_min 0.861
_olex2_refinement_description
;
1. Fixed Uiso
 At 1.2 times of:
  All C(H) groups, All C(H,H) groups
 At 1.5 times of:
  All C(H,H,H) groups
2.a Secondary CH2 refined with riding coordinates:
 C29(H29A,H29B), C29A(H29C,H29D)
2.b Aromatic/amide H refined with riding coordinates:
 C1(H1), C2(H2), C3(H3), C4(H4), C7(H7), C11(H11), C14(H14), C15(H15),
 C17(H17), C18(H18), C20(H20), C21(H21), C22(H22), C23(H23), C24(H24), C1A(H1A),
  C2A(H2A), C3A(H3A), C4A(H4A), C7A(H7A), C11A(H11A), C14A(H14A), C15A(H15A),
 C17A(H17A), C18A(H18A), C20A(H20A), C21A(H21A), C22A(H22A), C23A(H23A),
 C24A(H24A)
2.c Idealised Me refined as rotating group:
 C30(H30A,H30B,H30C), C30A(H30D,H30E,H30F)
;
_olex2_submission_special_instructions 'No special instructions were received'

loop_
_space_group_symop_operation_xyz
'x, y, z'
'-x, y+1/2, -z+1/2'
'-x, -y, -z'
'x, -y-1/2, z-1/2'

loop_
_atom_site_label
_atom_site_type_symbol
_atom_site_fract_x
_atom_site_fract_y
_atom_site_fract_z
_atom_site_U_iso_or_equiv
_atom_site_adp_type
_atom_site_occupancy
_atom_site_site_symmetry_order
_atom_site_calc_flag
_atom_site_refinement_flags_posn
_atom_site_refinement_flags_adp
_atom_site_refinement_flags_occupancy
_atom_site_disorder_assembly
_atom_site_disorder_group
Br1 Br -0.17142(2) 1.04044(2) 0.21041(2) 0.07052(11) Uani 1 1 d . . . . .
O1 O 0.47372(7) 0.65730(9) 0.47698(5) 0.0271(2) Uani 1 1 d . . . . .
N1 N 0.20646(9) 0.81841(10) 0.30721(6) 0.0233(3) Uani 1 1 d . . . . .
C1 C 0.40796(11) 0.70275(14) 0.28759(7) 0.0310(4) Uani 1 1 d . . . . .
H1 H 0.451972 0.654365 0.304797 0.037 Uiso 1 1 calc R U . . .
O2 O 0.54137(8) 0.55156(10) 0.58550(6) 0.0360(3) Uani 1 1 d . . . . .
N2 N 0.12351(8) 0.78477(10) 0.36762(6) 0.0219(3) Uani 1 1 d . . . . .
C2 C 0.40832(13) 0.74843(14) 0.23750(8) 0.0337(4) Uani 1 1 d . . . . .
H2 H 0.452518 0.731643 0.219918 0.040 Uiso 1 1 calc R U . . .
O3 O 0.23831(8) 0.53183(10) 0.53867(6) 0.0369(3) Uani 1 1 d . . . . .
N3 N 0.39141(9) 0.52523(10) 0.57193(6) 0.0261(3) Uani 1 1 d . . . . .
C3 C 0.34337(13) 0.82074(14) 0.21141(7) 0.0311(4) Uani 1 1 d . . . . .
H3 H 0.345009 0.852705 0.176751 0.037 Uiso 1 1 calc R U . . .
C4 C 0.27836(12) 0.84528(13) 0.23528(7) 0.0275(3) Uani 1 1 d . . . . .
H4 H 0.235155 0.893984 0.217265 0.033 Uiso 1 1 calc R U . . .
C5 C 0.27543(10) 0.79784(11) 0.28713(7) 0.0226(3) Uani 1 1 d . . . . .
C6 C 0.34192(10) 0.72700(12) 0.31446(7) 0.0235(3) Uani 1 1 d . . . . .
C7 C 0.33870(10) 0.68280(12) 0.36624(7) 0.0228(3) Uani 1 1 d . . . . .
H7 H 0.383391 0.636562 0.385833 0.027 Uiso 1 1 calc R U . . .
C8 C 0.27046(10) 0.70624(11) 0.38912(6) 0.0199(3) Uani 1 1 d . . . . .
C9 C 0.20306(10) 0.77164(11) 0.35443(7) 0.0205(3) Uani 1 1 d . . . . .
C10 C 0.10731(10) 0.73077(11) 0.41096(7) 0.0218(3) Uani 1 1 d . . . . .
C11 C 0.17259(10) 0.67067(12) 0.44619(7) 0.0232(3) Uani 1 1 d . . . . .
H11 H 0.158730 0.633759 0.475640 0.028 Uiso 1 1 calc R U . . .
C12 C 0.25914(10) 0.66084(11) 0.44098(6) 0.0199(3) Uani 1 1 d . . . . .
C13 C 0.05469(10) 0.84592(12) 0.32847(7) 0.0233(3) Uani 1 1 d . . . . .
C14 C -0.01685(12) 0.80177(13) 0.28742(8) 0.0300(4) Uani 1 1 d . . . . .
H14 H -0.019829 0.732215 0.283860 0.036 Uiso 1 1 calc R U . . .
C15 C -0.08453(13) 0.85989(15) 0.25131(8) 0.0388(4) Uani 1 1 d . . . . .
H15 H -0.134598 0.830964 0.222893 0.047 Uiso 1 1 calc R U . . .
C16 C -0.07737(14) 0.96056(15) 0.25766(8) 0.0384(4) Uani 1 1 d . . . . .
C17 C -0.00493(14) 1.00521(14) 0.29772(8) 0.0371(4) Uani 1 1 d . . . . .
H17 H -0.001220 1.074816 0.300568 0.045 Uiso 1 1 calc R U . . .
C18 C 0.06241(12) 0.94690(13) 0.33378(8) 0.0301(4) Uani 1 1 d . . . . .
H18 H 0.113017 0.975913 0.361680 0.036 Uiso 1 1 calc R U . . .
C19 C 0.01904(10) 0.73708(12) 0.42108(7) 0.0241(3) Uani 1 1 d . . . . .
C20 C -0.02356(12) 0.64939(14) 0.42641(8) 0.0309(4) Uani 1 1 d . . . . .
H20 H 0.002631 0.588357 0.421654 0.037 Uiso 1 1 calc R U . . .
C21 C -0.10417(12) 0.65078(16) 0.43866(8) 0.0372(4) Uani 1 1 d . . . . .
H21 H -0.133535 0.590868 0.441495 0.045 Uiso 1 1 calc R U . . .
C22 C -0.14150(12) 0.73938(16) 0.44670(8) 0.0371(4) Uani 1 1 d . . . . .
H22 H -0.196660 0.740323 0.454959 0.045 Uiso 1 1 calc R U . . .
C23 C -0.09890(11) 0.82650(15) 0.44278(8) 0.0332(4) Uani 1 1 d . . . . .
H23 H -0.124191 0.887103 0.449296 0.040 Uiso 1 1 calc R U . . .
C24 C -0.01929(11) 0.82626(13) 0.42938(7) 0.0280(3) Uani 1 1 d . . . . .
H24 H 0.009018 0.886556 0.425866 0.034 Uiso 1 1 calc R U . . .
C25 C 0.32726(10) 0.61026(11) 0.48425(7) 0.0209(3) Uani 1 1 d . . . . .
C26 C 0.42373(10) 0.61623(11) 0.49935(7) 0.0216(3) Uani 1 1 d . . . . .
C27 C 0.46275(11) 0.56089(12) 0.55764(7) 0.0250(3) Uani 1 1 d . . . . .
C28 C 0.30910(11) 0.55434(12) 0.53144(7) 0.0250(3) Uani 1 1 d . . . . .
C29 C 0.39639(13) 0.46389(13) 0.62222(7) 0.0312(4) Uani 1 1 d . . . . .
H29A H 0.349269 0.484318 0.638973 0.037 Uiso 1 1 calc R U . . .
H29B H 0.455292 0.473497 0.652533 0.037 Uiso 1 1 calc R U . . .
C30 C 0.38436(13) 0.35599(13) 0.60587(8) 0.0346(4) Uani 1 1 d . . . . .
H30A H 0.326505 0.346404 0.575425 0.052 Uiso 1 1 calc R U . . .
H30B H 0.386043 0.317154 0.640418 0.052 Uiso 1 1 calc R U . . .
H30C H 0.432770 0.334680 0.591190 0.052 Uiso 1 1 calc R U . . .
Br1A Br 1.02262(2) 0.62690(2) 0.61510(2) 0.05820(9) Uani 1 1 d . . . . .
O1A O 0.29547(8) 0.96743(8) 0.43498(5) 0.0271(2) Uani 1 1 d . . . . .
N1A N 0.65254(9) 0.86404(10) 0.46091(6) 0.0221(3) Uani 1 1 d . . . . .
C1A C 0.47475(12) 0.96363(13) 0.33214(7) 0.0275(3) Uani 1 1 d . . . . .
H1A H 0.412025 0.975693 0.318934 0.033 Uiso 1 1 calc R U . . .
O2A O 0.15153(8) 0.95414(9) 0.48242(6) 0.0333(3) Uani 1 1 d . . . . .
N2A N 0.65456(8) 0.81774(10) 0.55298(5) 0.0210(3) Uani 1 1 d . . . . .
C2A C 0.52504(12) 0.98625(14) 0.29717(7) 0.0313(4) Uani 1 1 d . . . . .
H2A H 0.497522 1.015378 0.259982 0.038 Uiso 1 1 calc R U . . .
O3A O 0.36865(8) 0.75825(9) 0.59961(5) 0.0291(3) Uani 1 1 d . . . . .
N3A N 0.24632(9) 0.84982(10) 0.54921(6) 0.0253(3) Uani 1 1 d . . . . .
C3A C 0.61791(13) 0.96655(14) 0.31603(8) 0.0330(4) Uani 1 1 d . . . . .
H3A H 0.652255 0.982766 0.291260 0.040 Uiso 1 1 calc R U . . .
C4A C 0.65946(12) 0.92451(13) 0.36935(7) 0.0294(4) Uani 1 1 d . . . . .
H4A H 0.721800 0.910437 0.380922 0.035 Uiso 1 1 calc R U . . .
C5A C 0.60916(11) 0.90194(11) 0.40735(7) 0.0219(3) Uani 1 1 d . . . . .
C6A C 0.51600(11) 0.92196(11) 0.38842(6) 0.0216(3) Uani 1 1 d . . . . .
C7A C 0.46834(10) 0.90392(11) 0.42742(7) 0.0218(3) Uani 1 1 d . . . . .
H7A H 0.405322 0.913862 0.415108 0.026 Uiso 1 1 calc R U . . .
C8A C 0.51198(10) 0.87168(10) 0.48386(6) 0.0187(3) Uani 1 1 d . . . . .
C9A C 0.60598(10) 0.85180(11) 0.49737(6) 0.0195(3) Uani 1 1 d . . . . .
C10A C 0.61595(10) 0.81705(11) 0.59616(6) 0.0213(3) Uani 1 1 d . . . . .
C11A C 0.52571(10) 0.83259(12) 0.58389(7) 0.0220(3) Uani 1 1 d . . . . .
H11A H 0.500938 0.827497 0.614929 0.026 Uiso 1 1 calc R U . . .
C12A C 0.46796(10) 0.85565(11) 0.52774(6) 0.0191(3) Uani 1 1 d . . . . .
C13A C 0.74267(10) 0.77381(12) 0.56439(6) 0.0216(3) Uani 1 1 d . . . . .
C14A C 0.81781(11) 0.83131(12) 0.57090(7) 0.0248(3) Uani 1 1 d . . . . .
H14A H 0.812128 0.900332 0.564952 0.030 Uiso 1 1 calc R U . . .
C15A C 0.90132(11) 0.78711(13) 0.58619(7) 0.0282(3) Uani 1 1 d . . . . .
H15A H 0.953742 0.825464 0.591367 0.034 Uiso 1 1 calc R U . . .
C16A C 0.90735(11) 0.68620(13) 0.59382(8) 0.0315(4) Uani 1 1 d . . . . .
C17A C 0.83257(12) 0.62813(13) 0.58568(9) 0.0338(4) Uani 1 1 d . . . . .
H17A H 0.838129 0.558805 0.590016 0.041 Uiso 1 1 calc R U . . .
C18A C 0.74883(12) 0.67283(12) 0.57101(8) 0.0285(3) Uani 1 1 d . . . . .
H18A H 0.696399 0.634389 0.565596 0.034 Uiso 1 1 calc R U . . .
C19A C 0.67334(11) 0.81001(12) 0.65815(7) 0.0245(3) Uani 1 1 d . . . . .
C20A C 0.74076(11) 0.87963(13) 0.68040(7) 0.0280(3) Uani 1 1 d . . . . .
H20A H 0.754916 0.925178 0.654796 0.034 Uiso 1 1 calc R U . . .
C21A C 0.78713(13) 0.88243(15) 0.73983(8) 0.0365(4) Uani 1 1 d . . . . .
H21A H 0.832885 0.929988 0.754868 0.044 Uiso 1 1 calc R U . . .
C22A C 0.76695(15) 0.81644(19) 0.77703(8) 0.0482(5) Uani 1 1 d . . . . .
H22A H 0.799022 0.818233 0.817679 0.058 Uiso 1 1 calc R U . . .
C23A C 0.70031(16) 0.7478(2) 0.75541(9) 0.0531(6) Uani 1 1 d . . . . .
H23A H 0.686469 0.702688 0.781357 0.064 Uiso 1 1 calc R U . . .
C24A C 0.65297(13) 0.74384(16) 0.69585(8) 0.0382(4) Uani 1 1 d . . . . .
H24A H 0.607133 0.696243 0.681189 0.046 Uiso 1 1 calc R U . . .
C25A C 0.37466(10) 0.86582(11) 0.51989(6) 0.0204(3) Uani 1 1 d . . . . .
C26A C 0.30357(10) 0.91972(11) 0.47985(7) 0.0213(3) Uani 1 1 d . . . . .
C27A C 0.22270(11) 0.91248(12) 0.50268(7) 0.0245(3) Uani 1 1 d . . . . .
C28A C 0.33598(10) 0.81860(12) 0.56150(7) 0.0224(3) Uani 1 1 d . . . . .
C29A C 0.18458(11) 0.80973(14) 0.57796(8) 0.0295(4) Uani 1 1 d . . . . .
H29C H 0.203202 0.741857 0.591103 0.035 Uiso 1 1 calc R U . . .
H29D H 0.123613 0.806515 0.549229 0.035 Uiso 1 1 calc R U . . .
C30A C 0.18154(15) 0.87004(16) 0.62984(10) 0.0431(5) Uani 1 1 d . . . . .
H30D H 0.158759 0.935924 0.616682 0.065 Uiso 1 1 calc R U . . .
H30E H 0.242010 0.875207 0.657955 0.065 Uiso 1 1 calc R U . . .
H30F H 0.141859 0.838144 0.648547 0.065 Uiso 1 1 calc R U . . .

loop_
_atom_site_aniso_label
_atom_site_aniso_U_11
_atom_site_aniso_U_22
_atom_site_aniso_U_33
_atom_site_aniso_U_23
_atom_site_aniso_U_13
_atom_site_aniso_U_12
Br1 0.0809(2) 0.05932(17) 0.04912(15) 0.00661(12) -0.01082(13) 0.04530(15)
O1 0.0229(5) 0.0281(6) 0.0301(6) -0.0015(5) 0.0080(5) -0.0040(5)
N1 0.0249(6) 0.0219(6) 0.0238(6) 0.0017(5) 0.0085(5) 0.0005(5)
C1 0.0268(8) 0.0407(10) 0.0263(8) -0.0019(7) 0.0096(7) 0.0062(7)
O2 0.0246(6) 0.0370(7) 0.0375(7) 0.0030(6) -0.0028(5) 0.0045(5)
N2 0.0195(6) 0.0215(6) 0.0240(6) 0.0040(5) 0.0060(5) 0.0020(5)
C2 0.0349(9) 0.0427(10) 0.0279(8) -0.0042(8) 0.0164(7) 0.0021(8)
O3 0.0277(6) 0.0428(7) 0.0411(7) 0.0191(6) 0.0121(5) 0.0026(5)
N3 0.0272(7) 0.0245(7) 0.0232(7) 0.0045(5) 0.0032(5) 0.0029(5)
C3 0.0414(10) 0.0328(9) 0.0220(8) -0.0025(7) 0.0143(7) -0.0037(7)
C4 0.0338(9) 0.0253(8) 0.0237(8) -0.0001(6) 0.0094(7) -0.0006(7)
C5 0.0243(7) 0.0220(7) 0.0214(7) -0.0028(6) 0.0071(6) -0.0031(6)
C6 0.0219(7) 0.0265(8) 0.0212(7) -0.0048(6) 0.0056(6) -0.0011(6)
C7 0.0208(7) 0.0241(8) 0.0213(7) -0.0026(6) 0.0037(6) 0.0012(6)
C8 0.0197(7) 0.0177(7) 0.0203(7) -0.0015(6) 0.0036(6) -0.0015(5)
C9 0.0195(7) 0.0193(7) 0.0220(7) -0.0020(6) 0.0057(6) -0.0008(6)
C10 0.0211(7) 0.0209(7) 0.0234(7) 0.0008(6) 0.0071(6) -0.0012(6)
C11 0.0219(7) 0.0241(8) 0.0234(7) 0.0034(6) 0.0069(6) 0.0002(6)
C12 0.0210(7) 0.0170(7) 0.0205(7) -0.0018(6) 0.0051(6) -0.0010(5)
C13 0.0228(7) 0.0238(8) 0.0240(7) 0.0062(6) 0.0085(6) 0.0056(6)
C14 0.0297(8) 0.0259(8) 0.0303(8) 0.0026(7) 0.0039(7) 0.0041(7)
C15 0.0327(9) 0.0409(11) 0.0336(9) 0.0034(8) -0.0024(8) 0.0079(8)
C16 0.0435(11) 0.0377(10) 0.0301(9) 0.0096(8) 0.0061(8) 0.0203(8)
C17 0.0523(11) 0.0241(9) 0.0345(9) 0.0053(7) 0.0131(9) 0.0113(8)
C18 0.0338(9) 0.0253(8) 0.0305(9) 0.0032(7) 0.0090(7) 0.0016(7)
C19 0.0187(7) 0.0306(8) 0.0220(7) 0.0037(6) 0.0052(6) -0.0005(6)
C20 0.0292(8) 0.0321(9) 0.0321(9) 0.0022(7) 0.0108(7) -0.0037(7)
C21 0.0307(9) 0.0488(11) 0.0336(9) 0.0011(8) 0.0124(8) -0.0148(8)
C22 0.0219(8) 0.0617(13) 0.0301(9) -0.0044(9) 0.0116(7) -0.0068(8)
C23 0.0227(8) 0.0466(11) 0.0305(9) -0.0025(8) 0.0088(7) 0.0044(7)
C24 0.0220(8) 0.0321(9) 0.0295(8) 0.0019(7) 0.0076(6) 0.0012(6)
C25 0.0209(7) 0.0191(7) 0.0219(7) 0.0005(6) 0.0055(6) 0.0006(6)
C26 0.0219(7) 0.0180(7) 0.0227(7) -0.0029(6) 0.0039(6) 0.0010(6)
C27 0.0260(8) 0.0196(7) 0.0256(8) -0.0016(6) 0.0027(6) 0.0024(6)
C28 0.0252(8) 0.0235(8) 0.0252(8) 0.0038(6) 0.0063(6) 0.0022(6)
C29 0.0399(10) 0.0292(9) 0.0229(8) 0.0067(7) 0.0078(7) 0.0073(7)
C30 0.0339(9) 0.0311(9) 0.0364(9) 0.0068(8) 0.0077(8) -0.0029(7)
Br1A 0.02918(11) 0.03954(13) 0.0988(2) 0.00499(12) 0.01022(12) 0.01203(9)
O1A 0.0297(6) 0.0265(6) 0.0257(6) 0.0060(5) 0.0097(5) 0.0038(5)
N1A 0.0247(6) 0.0232(7) 0.0197(6) -0.0002(5) 0.0086(5) -0.0002(5)
C1A 0.0308(8) 0.0298(8) 0.0196(7) -0.0003(6) 0.0049(6) -0.0019(7)
O2A 0.0228(6) 0.0341(7) 0.0424(7) 0.0062(6) 0.0095(5) 0.0017(5)
N2A 0.0219(6) 0.0227(6) 0.0187(6) 0.0010(5) 0.0070(5) 0.0006(5)
C2A 0.0399(10) 0.0347(9) 0.0183(7) 0.0016(7) 0.0080(7) -0.0041(8)
O3A 0.0297(6) 0.0330(6) 0.0260(6) 0.0081(5) 0.0108(5) 0.0003(5)
N3A 0.0221(6) 0.0298(7) 0.0258(7) 0.0025(6) 0.0098(5) -0.0023(5)
C3A 0.0416(10) 0.0383(10) 0.0239(8) 0.0012(7) 0.0171(7) -0.0064(8)
C4A 0.0300(8) 0.0349(9) 0.0261(8) -0.0004(7) 0.0132(7) -0.0022(7)
C5A 0.0283(8) 0.0198(7) 0.0191(7) -0.0020(6) 0.0095(6) -0.0021(6)
C6A 0.0269(8) 0.0196(7) 0.0176(7) -0.0036(6) 0.0061(6) -0.0035(6)
C7A 0.0236(7) 0.0216(7) 0.0194(7) -0.0037(6) 0.0058(6) -0.0026(6)
C8A 0.0220(7) 0.0158(7) 0.0188(7) -0.0028(5) 0.0069(6) -0.0019(5)
C9A 0.0228(7) 0.0172(7) 0.0182(7) -0.0021(6) 0.0059(6) -0.0012(6)
C10A 0.0253(7) 0.0200(7) 0.0187(7) 0.0007(6) 0.0071(6) -0.0013(6)
C11A 0.0249(7) 0.0239(8) 0.0182(7) -0.0010(6) 0.0082(6) -0.0020(6)
C12A 0.0235(7) 0.0159(7) 0.0187(7) -0.0028(5) 0.0076(6) -0.0022(5)
C13A 0.0221(7) 0.0237(8) 0.0189(7) 0.0010(6) 0.0063(6) 0.0028(6)
C14A 0.0261(8) 0.0218(8) 0.0274(8) 0.0001(6) 0.0094(6) 0.0005(6)
C15A 0.0248(8) 0.0279(8) 0.0315(8) -0.0012(7) 0.0084(7) -0.0013(6)
C16A 0.0254(8) 0.0311(9) 0.0362(9) 0.0011(7) 0.0073(7) 0.0074(7)
C17A 0.0328(9) 0.0228(8) 0.0447(10) 0.0033(7) 0.0107(8) 0.0037(7)
C18A 0.0283(8) 0.0234(8) 0.0332(9) 0.0014(7) 0.0087(7) -0.0009(6)
C19A 0.0243(7) 0.0296(8) 0.0191(7) 0.0016(6) 0.0060(6) 0.0024(6)
C20A 0.0289(8) 0.0300(9) 0.0241(8) -0.0005(7) 0.0073(7) 0.0005(7)
C21A 0.0333(9) 0.0448(11) 0.0266(9) -0.0070(8) 0.0027(7) 0.0012(8)
C22A 0.0473(12) 0.0713(15) 0.0194(8) 0.0035(9) 0.0009(8) 0.0028(11)
C23A 0.0584(14) 0.0700(16) 0.0272(10) 0.0184(10) 0.0085(9) -0.0081(12)
C24A 0.0383(10) 0.0462(11) 0.0280(9) 0.0088(8) 0.0073(8) -0.0085(8)
C25A 0.0245(7) 0.0197(7) 0.0177(7) -0.0013(6) 0.0078(6) -0.0025(6)
C26A 0.0227(7) 0.0189(7) 0.0220(7) -0.0031(6) 0.0070(6) -0.0033(6)
C27A 0.0229(7) 0.0239(8) 0.0265(8) -0.0018(6) 0.0075(6) -0.0032(6)
C28A 0.0234(7) 0.0245(8) 0.0199(7) -0.0026(6) 0.0076(6) -0.0026(6)
C29A 0.0246(8) 0.0358(9) 0.0314(9) 0.0028(7) 0.0133(7) -0.0049(7)
C30A 0.0475(12) 0.0453(11) 0.0476(12) -0.0039(9) 0.0310(10) -0.0065(9)

loop_
_atom_type_symbol
_atom_type_description
_atom_type_scat_dispersion_real
_atom_type_scat_dispersion_imag
_atom_type_scat_source
C C 0.0137 0.0067 'International Tables Vol C Tables 4.2.6.8 and 6.1.1.4'
H H 0.0000 0.0000 'International Tables Vol C Tables 4.2.6.8 and 6.1.1.4'
Br Br -0.9338 1.0006 'International Tables Vol C Tables 4.2.6.8 and 6.1.1.4'
N N 0.0241 0.0134 'International Tables Vol C Tables 4.2.6.8 and 6.1.1.4'
O O 0.0389 0.0241 'International Tables Vol C Tables 4.2.6.8 and 6.1.1.4'

loop_
_geom_angle_atom_site_label_1
_geom_angle_atom_site_label_2
_geom_angle_atom_site_label_3
_geom_angle
_geom_angle_site_symmetry_1
_geom_angle_site_symmetry_3
_geom_angle_publ_flag
C9 N1 C5 117.80(14) . . ?
C2 C1 H1 119.8 . . ?
C2 C1 C6 120.44(16) . . ?
C6 C1 H1 119.8 . . ?
C9 N2 C13 117.53(12) . . ?
C10 N2 C9 120.24(13) . . ?
C10 N2 C13 121.62(13) . . ?
C1 C2 H2 119.8 . . ?
C1 C2 C3 120.46(16) . . ?
C3 C2 H2 119.8 . . ?
C27 N3 C28 111.95(13) . . ?
C27 N3 C29 125.76(14) . . ?
C28 N3 C29 122.28(14) . . ?
C2 C3 H3 119.5 . . ?
C4 C3 C2 120.99(16) . . ?
C4 C3 H3 119.5 . . ?
C3 C4 H4 120.1 . . ?
C3 C4 C5 119.87(16) . . ?
C5 C4 H4 120.1 . . ?
N1 C5 C4 118.40(15) . . ?
N1 C5 C6 122.08(14) . . ?
C4 C5 C6 119.44(14) . . ?
C5 C6 C1 118.75(15) . . ?
C7 C6 C1 122.89(15) . . ?
C7 C6 C5 118.35(14) . . ?
C6 C7 H7 119.8 . . ?
C8 C7 C6 120.39(14) . . ?
C8 C7 H7 119.8 . . ?
C7 C8 C9 115.59(14) . . ?
C7 C8 C12 124.33(14) . . ?
C9 C8 C12 119.71(13) . . ?
N1 C9 N2 114.78(13) . . ?
N1 C9 C8 125.31(14) . . ?
N2 C9 C8 119.78(13) . . ?
N2 C10 C11 120.56(14) . . ?
N2 C10 C19 120.35(13) . . ?
C11 C10 C19 119.08(14) . . ?
C10 C11 H11 118.2 . . ?
C10 C11 C12 123.57(14) . . ?
C12 C11 H11 118.2 . . ?
C11 C12 C8 114.86(13) . . ?
C11 C12 C25 120.41(14) . . ?
C25 C12 C8 124.72(14) . . ?
C14 C13 N2 119.19(14) . . ?
C14 C13 C18 121.84(15) . . ?
C18 C13 N2 118.96(15) . . ?
C13 C14 H14 120.3 . . ?
C13 C14 C15 119.39(17) . . ?
C15 C14 H14 120.3 . . ?
C14 C15 H15 120.8 . . ?
C16 C15 C14 118.47(18) . . ?
C16 C15 H15 120.8 . . ?
C15 C16 Br1 118.80(15) . . ?
C15 C16 C17 122.38(17) . . ?
C17 C16 Br1 118.81(14) . . ?
C16 C17 H17 120.5 . . ?
C16 C17 C18 118.96(17) . . ?
C18 C17 H17 120.5 . . ?
C13 C18 C17 118.92(17) . . ?
C13 C18 H18 120.5 . . ?
C17 C18 H18 120.5 . . ?
C20 C19 C10 117.84(15) . . ?
C20 C19 C24 119.21(15) . . ?
C24 C19 C10 122.80(15) . . ?
C19 C20 H20 119.8 . . ?
C21 C20 C19 120.36(17) . . ?
C21 C20 H20 119.8 . . ?
C20 C21 H21 120.0 . . ?
C22 C21 C20 119.91(18) . . ?
C22 C21 H21 120.0 . . ?
C21 C22 H22 119.9 . . ?
C23 C22 C21 120.19(16) . . ?
C23 C22 H22 119.9 . . ?
C22 C23 H23 119.8 . . ?
C22 C23 C24 120.48(18) . . ?
C24 C23 H23 119.8 . . ?
C19 C24 H24 120.1 . . ?
C23 C24 C19 119.82(17) . . ?
C23 C24 H24 120.1 . . ?
C12 C25 C26 130.33(14) . . ?
C12 C25 C28 122.34(14) . . ?
C26 C25 C28 106.27(13) . . ?
O1 C26 C25 133.30(15) . . ?
O1 C26 C27 120.07(14) . . ?
C25 C26 C27 106.54(13) . . ?
O2 C27 N3 126.82(16) . . ?
O2 C27 C26 126.73(16) . . ?
N3 C27 C26 106.45(13) . . ?
O3 C28 N3 120.68(15) . . ?
O3 C28 C25 130.62(15) . . ?
N3 C28 C25 108.69(13) . . ?
N3 C29 H29A 109.3 . . ?
N3 C29 H29B 109.3 . . ?
N3 C29 C30 111.68(14) . . ?
H29A C29 H29B 107.9 . . ?
C30 C29 H29A 109.3 . . ?
C30 C29 H29B 109.3 . . ?
C29 C30 H30A 109.5 . . ?
C29 C30 H30B 109.5 . . ?
C29 C30 H30C 109.5 . . ?
H30A C30 H30B 109.5 . . ?
H30A C30 H30C 109.5 . . ?
H30B C30 H30C 109.5 . . ?
C9A N1A C5A 117.64(13) . . ?
C2A C1A H1A 119.9 . . ?
C2A C1A C6A 120.12(16) . . ?
C6A C1A H1A 119.9 . . ?
C9A N2A C13A 121.13(12) . . ?
C10A N2A C9A 119.75(13) . . ?
C10A N2A C13A 118.84(12) . . ?
C1A C2A H2A 119.9 . . ?
C1A C2A C3A 120.19(16) . . ?
C3A C2A H2A 119.9 . . ?
C27A N3A C28A 110.73(13) . . ?
C27A N3A C29A 125.00(14) . . ?
C28A N3A C29A 123.82(14) . . ?
C2A C3A H3A 119.4 . . ?
C4A C3A C2A 121.27(16) . . ?
C4A C3A H3A 119.4 . . ?
C3A C4A H4A 120.1 . . ?
C3A C4A C5A 119.89(16) . . ?
C5A C4A H4A 120.1 . . ?
N1A C5A C4A 118.77(15) . . ?
N1A C5A C6A 122.43(14) . . ?
C6A C5A C4A 118.78(14) . . ?
C5A C6A C1A 119.73(14) . . ?
C7A C6A C1A 122.14(15) . . ?
C7A C6A C5A 118.06(14) . . ?
C6A C7A H7A 119.6 . . ?
C8A C7A C6A 120.79(14) . . ?
C8A C7A H7A 119.6 . . ?
C7A C8A C9A 115.83(13) . . ?
C7A C8A C12A 124.08(14) . . ?
C9A C8A C12A 120.08(13) . . ?
N1A C9A N2A 115.55(13) . . ?
N1A C9A C8A 125.02(14) . . ?
N2A C9A C8A 119.42(13) . . ?
N2A C10A C11A 121.08(14) . . ?
N2A C10A C19A 119.63(14) . . ?
C11A C10A C19A 118.97(14) . . ?
C10A C11A H11A 118.3 . . ?
C10A C11A C12A 123.39(14) . . ?
C12A C11A H11A 118.3 . . ?
C11A C12A C8A 115.04(13) . . ?
C11A C12A C25A 118.21(13) . . ?
C25A C12A C8A 126.66(13) . . ?
C14A C13A N2A 121.19(14) . . ?
C18A C13A N2A 117.26(14) . . ?
C18A C13A C14A 121.49(15) . . ?
C13A C14A H14A 120.4 . . ?
C15A C14A C13A 119.27(15) . . ?
C15A C14A H14A 120.4 . . ?
C14A C15A H15A 120.5 . . ?
C14A C15A C16A 119.03(16) . . ?
C16A C15A H15A 120.5 . . ?
C15A C16A Br1A 118.43(13) . . ?
C17A C16A Br1A 119.55(13) . . ?
C17A C16A C15A 122.02(16) . . ?
C16A C17A H17A 120.6 . . ?
C16A C17A C18A 118.83(16) . . ?
C18A C17A H17A 120.6 . . ?
C13A C18A C17A 119.32(16) . . ?
C13A C18A H18A 120.3 . . ?
C17A C18A H18A 120.3 . . ?
C20A C19A C10A 119.24(14) . . ?
C24A C19A C10A 120.59(15) . . ?
C24A C19A C20A 119.58(15) . . ?
C19A C20A H20A 119.9 . . ?
C21A C20A C19A 120.14(17) . . ?
C21A C20A H20A 119.9 . . ?
C20A C21A H21A 120.0 . . ?
C22A C21A C20A 120.09(19) . . ?
C22A C21A H21A 120.0 . . ?
C21A C22A H22A 120.0 . . ?
C21A C22A C23A 120.08(18) . . ?
C23A C22A H22A 120.0 . . ?
C22A C23A H23A 119.7 . . ?
C22A C23A C24A 120.68(19) . . ?
C24A C23A H23A 119.7 . . ?
C19A C24A C23A 119.43(19) . . ?
C19A C24A H24A 120.3 . . ?
C23A C24A H24A 120.3 . . ?
C12A C25A C26A 133.82(14) . . ?
C12A C25A C28A 119.79(13) . . ?
C26A C25A C28A 106.28(13) . . ?
O1A C26A C25A 134.82(15) . . ?
O1A C26A C27A 118.68(14) . . ?
C25A C26A C27A 106.49(13) . . ?
O2A C27A N3A 126.88(15) . . ?
O2A C27A C26A 126.03(15) . . ?
N3A C27A C26A 107.08(13) . . ?
O3A C28A N3A 121.03(14) . . ?
O3A C28A C25A 129.82(15) . . ?
N3A C28A C25A 109.06(13) . . ?
N3A C29A H29C 109.0 . . ?
N3A C29A H29D 109.0 . . ?
N3A C29A C30A 112.94(15) . . ?
H29C C29A H29D 107.8 . . ?
C30A C29A H29C 109.0 . . ?
C30A C29A H29D 109.0 . . ?
C29A C30A H30D 109.5 . . ?
C29A C30A H30E 109.5 . . ?
C29A C30A H30F 109.5 . . ?
H30D C30A H30E 109.5 . . ?
H30D C30A H30F 109.5 . . ?
H30E C30A H30F 109.5 . . ?

loop_
_geom_bond_atom_site_label_1
_geom_bond_atom_site_label_2
_geom_bond_distance
_geom_bond_site_symmetry_2
_geom_bond_publ_flag
Br1 C16 1.8971(18) . ?
O1 C26 1.2211(19) . ?
N1 C5 1.351(2) . ?
N1 C9 1.320(2) . ?
C1 H1 0.9500 . ?
C1 C2 1.360(3) . ?
C1 C6 1.427(2) . ?
O2 C27 1.212(2) . ?
N2 C9 1.3972(19) . ?
N2 C10 1.366(2) . ?
N2 C13 1.4516(19) . ?
C2 H2 0.9500 . ?
C2 C3 1.414(3) . ?
O3 C28 1.220(2) . ?
N3 C27 1.364(2) . ?
N3 C28 1.409(2) . ?
N3 C29 1.454(2) . ?
C3 H3 0.9500 . ?
C3 C4 1.365(2) . ?
C4 H4 0.9500 . ?
C4 C5 1.421(2) . ?
C5 C6 1.421(2) . ?
C6 C7 1.402(2) . ?
C7 H7 0.9500 . ?
C7 C8 1.391(2) . ?
C8 C9 1.433(2) . ?
C8 C12 1.456(2) . ?
C10 C11 1.375(2) . ?
C10 C19 1.487(2) . ?
C11 H11 0.9500 . ?
C11 C12 1.413(2) . ?
C12 C25 1.415(2) . ?
C13 C14 1.379(2) . ?
C13 C18 1.382(2) . ?
C14 H14 0.9500 . ?
C14 C15 1.389(2) . ?
C15 H15 0.9500 . ?
C15 C16 1.379(3) . ?
C16 C17 1.379(3) . ?
C17 H17 0.9500 . ?
C17 C18 1.387(3) . ?
C18 H18 0.9500 . ?
C19 C20 1.394(2) . ?
C19 C24 1.397(2) . ?
C20 H20 0.9500 . ?
C20 C21 1.391(2) . ?
C21 H21 0.9500 . ?
C21 C22 1.381(3) . ?
C22 H22 0.9500 . ?
C22 C23 1.380(3) . ?
C23 H23 0.9500 . ?
C23 C24 1.389(2) . ?
C24 H24 0.9500 . ?
C25 C26 1.446(2) . ?
C25 C28 1.470(2) . ?
C26 C27 1.540(2) . ?
C29 H29A 0.9900 . ?
C29 H29B 0.9900 . ?
C29 C30 1.516(3) . ?
C30 H30A 0.9800 . ?
C30 H30B 0.9800 . ?
C30 H30C 0.9800 . ?
Br1A C16A 1.9004(17) . ?
O1A C26A 1.2335(19) . ?
N1A C5A 1.357(2) . ?
N1A C9A 1.322(2) . ?
C1A H1A 0.9500 . ?
C1A C2A 1.362(2) . ?
C1A C6A 1.423(2) . ?
O2A C27A 1.211(2) . ?
N2A C9A 1.3954(19) . ?
N2A C10A 1.3620(19) . ?
N2A C13A 1.4534(19) . ?
C2A H2A 0.9500 . ?
C2A C3A 1.411(3) . ?
O3A C28A 1.218(2) . ?
N3A C27A 1.364(2) . ?
N3A C28A 1.412(2) . ?
N3A C29A 1.466(2) . ?
C3A H3A 0.9500 . ?
C3A C4A 1.369(3) . ?
C4A H4A 0.9500 . ?
C4A C5A 1.422(2) . ?
C5A C6A 1.416(2) . ?
C6A C7A 1.398(2) . ?
C7A H7A 0.9500 . ?
C7A C8A 1.387(2) . ?
C8A C9A 1.435(2) . ?
C8A C12A 1.453(2) . ?
C10A C11A 1.371(2) . ?
C10A C19A 1.484(2) . ?
C11A H11A 0.9500 . ?
C11A C12A 1.406(2) . ?
C12A C25A 1.426(2) . ?
C13A C14A 1.384(2) . ?
C13A C18A 1.383(2) . ?
C14A H14A 0.9500 . ?
C14A C15A 1.384(2) . ?
C15A H15A 0.9500 . ?
C15A C16A 1.385(3) . ?
C16A C17A 1.378(3) . ?
C17A H17A 0.9500 . ?
C17A C18A 1.391(2) . ?
C18A H18A 0.9500 . ?
C19A C20A 1.396(2) . ?
C19A C24A 1.387(2) . ?
C20A H20A 0.9500 . ?
C20A C21A 1.387(2) . ?
C21A H21A 0.9500 . ?
C21A C22A 1.376(3) . ?
C22A H22A 0.9500 . ?
C22A C23A 1.377(3) . ?
C23A H23A 0.9500 . ?
C23A C24A 1.394(3) . ?
C24A H24A 0.9500 . ?
C25A C26A 1.427(2) . ?
C25A C28A 1.476(2) . ?
C26A C27A 1.541(2) . ?
C29A H29C 0.9900 . ?
C29A H29D 0.9900 . ?
C29A C30A 1.510(3) . ?
C30A H30D 0.9800 . ?
C30A H30E 0.9800 . ?
C30A H30F 0.9800 . ?

loop_
_geom_torsion_atom_site_label_1
_geom_torsion_atom_site_label_2
_geom_torsion_atom_site_label_3
_geom_torsion_atom_site_label_4
_geom_torsion
_geom_torsion_site_symmetry_1
_geom_torsion_site_symmetry_2
_geom_torsion_site_symmetry_3
_geom_torsion_site_symmetry_4
_geom_torsion_publ_flag
Br1 C16 C17 C18 177.72(14) . . . . ?
O1 C26 C27 O2 -0.8(3) . . . . ?
O1 C26 C27 N3 178.70(14) . . . . ?
N1 C5 C6 C1 174.26(15) . . . . ?
N1 C5 C6 C7 -4.7(2) . . . . ?
C1 C2 C3 C4 -0.9(3) . . . . ?
C1 C6 C7 C8 -177.20(15) . . . . ?
N2 C10 C11 C12 0.6(2) . . . . ?
N2 C10 C19 C20 131.61(16) . . . . ?
N2 C10 C19 C24 -52.9(2) . . . . ?
N2 C13 C14 C15 177.64(16) . . . . ?
N2 C13 C18 C17 -177.79(15) . . . . ?
C2 C1 C6 C5 1.5(3) . . . . ?
C2 C1 C6 C7 -179.57(17) . . . . ?
C2 C3 C4 C5 0.0(3) . . . . ?
C3 C4 C5 N1 -175.14(16) . . . . ?
C3 C4 C5 C6 1.7(2) . . . . ?
C4 C5 C6 C1 -2.4(2) . . . . ?
C4 C5 C6 C7 178.64(15) . . . . ?
C5 N1 C9 N2 -170.62(13) . . . . ?
C5 N1 C9 C8 5.3(2) . . . . ?
C5 C6 C7 C8 1.7(2) . . . . ?
C6 C1 C2 C3 0.1(3) . . . . ?
C6 C7 C8 C9 4.0(2) . . . . ?
C6 C7 C8 C12 176.96(14) . . . . ?
C7 C8 C9 N1 -7.9(2) . . . . ?
C7 C8 C9 N2 167.77(14) . . . . ?
C7 C8 C12 C11 -160.62(15) . . . . ?
C7 C8 C12 C25 19.6(2) . . . . ?
C8 C12 C25 C26 22.0(3) . . . . ?
C8 C12 C25 C28 -171.44(14) . . . . ?
C9 N1 C5 C4 178.00(14) . . . . ?
C9 N1 C5 C6 1.3(2) . . . . ?
C9 N2 C10 C11 6.9(2) . . . . ?
C9 N2 C10 C19 -173.75(14) . . . . ?
C9 N2 C13 C14 100.51(18) . . . . ?
C9 N2 C13 C18 -80.04(19) . . . . ?
C9 C8 C12 C11 12.1(2) . . . . ?
C9 C8 C12 C25 -167.72(14) . . . . ?
C10 N2 C9 N1 171.84(14) . . . . ?
C10 N2 C9 C8 -4.3(2) . . . . ?
C10 N2 C13 C14 -70.5(2) . . . . ?
C10 N2 C13 C18 108.98(18) . . . . ?
C10 C11 C12 C8 -9.9(2) . . . . ?
C10 C11 C12 C25 169.90(15) . . . . ?
C10 C19 C20 C21 176.95(16) . . . . ?
C10 C19 C24 C23 -175.40(15) . . . . ?
C11 C10 C19 C20 -49.1(2) . . . . ?
C11 C10 C19 C24 126.41(17) . . . . ?
C11 C12 C25 C26 -157.76(16) . . . . ?
C11 C12 C25 C28 8.8(2) . . . . ?
C12 C8 C9 N1 178.77(14) . . . . ?
C12 C8 C9 N2 -5.5(2) . . . . ?
C12 C25 C26 O1 -8.2(3) . . . . ?
C12 C25 C26 C27 168.45(15) . . . . ?
C12 C25 C28 O3 9.3(3) . . . . ?
C12 C25 C28 N3 -171.32(14) . . . . ?
C13 N2 C9 N1 0.7(2) . . . . ?
C13 N2 C9 C8 -175.40(14) . . . . ?
C13 N2 C10 C11 177.68(15) . . . . ?
C13 N2 C10 C19 -3.0(2) . . . . ?
C13 C14 C15 C16 0.4(3) . . . . ?
C14 C13 C18 C17 1.6(3) . . . . ?
C14 C15 C16 Br1 -177.87(15) . . . . ?
C14 C15 C16 C17 1.2(3) . . . . ?
C15 C16 C17 C18 -1.3(3) . . . . ?
C16 C17 C18 C13 -0.1(3) . . . . ?
C18 C13 C14 C15 -1.8(3) . . . . ?
C19 C10 C11 C12 -178.76(15) . . . . ?
C19 C20 C21 C22 -1.2(3) . . . . ?
C20 C19 C24 C23 0.0(2) . . . . ?
C20 C21 C22 C23 -0.2(3) . . . . ?
C21 C22 C23 C24 1.5(3) . . . . ?
C22 C23 C24 C19 -1.4(3) . . . . ?
C24 C19 C20 C21 1.3(3) . . . . ?
C25 C26 C27 O2 -177.94(16) . . . . ?
C25 C26 C27 N3 1.55(17) . . . . ?
C26 C25 C28 O3 178.62(18) . . . . ?
C26 C25 C28 N3 -1.98(17) . . . . ?
C27 N3 C28 O3 -177.37(16) . . . . ?
C27 N3 C28 C25 3.15(19) . . . . ?
C27 N3 C29 C30 -98.2(2) . . . . ?
C28 N3 C27 O2 176.60(16) . . . . ?
C28 N3 C27 C26 -2.88(18) . . . . ?
C28 N3 C29 C30 81.5(2) . . . . ?
C28 C25 C26 O1 -176.34(17) . . . . ?
C28 C25 C26 C27 0.28(16) . . . . ?
C29 N3 C27 O2 -3.7(3) . . . . ?
C29 N3 C27 C26 176.80(14) . . . . ?
C29 N3 C28 O3 2.9(3) . . . . ?
C29 N3 C28 C25 -176.54(14) . . . . ?
Br1A C16A C17A C18A 179.01(14) . . . . ?
O1A C26A C27A O2A -4.3(2) . . . . ?
O1A C26A C27A N3A 175.01(14) . . . . ?
N1A C5A C6A C1A 178.71(15) . . . . ?
N1A C5A C6A C7A 1.6(2) . . . . ?
C1A C2A C3A C4A 0.1(3) . . . . ?
C1A C6A C7A C8A -174.07(15) . . . . ?
N2A C10A C11A C12A -3.8(2) . . . . ?
N2A C10A C19A C20A 56.3(2) . . . . ?
N2A C10A C19A C24A -132.53(18) . . . . ?
N2A C13A C14A C15A 175.04(14) . . . . ?
N2A C13A C18A C17A -175.92(15) . . . . ?
C2A C1A C6A C5A -1.5(2) . . . . ?
C2A C1A C6A C7A 175.44(16) . . . . ?
C2A C3A C4A C5A -1.4(3) . . . . ?
C3A C4A C5A N1A -177.33(16) . . . . ?
C3A C4A C5A C6A 1.2(2) . . . . ?
C4A C5A C6A C1A 0.2(2) . . . . ?
C4A C5A C6A C7A -176.87(15) . . . . ?
C5A N1A C9A N2A -176.61(13) . . . . ?
C5A N1A C9A C8A 2.8(2) . . . . ?
C5A C6A C7A C8A 2.9(2) . . . . ?
C6A C1A C2A C3A 1.4(3) . . . . ?
C6A C7A C8A C9A -4.4(2) . . . . ?
C6A C7A C8A C12A 177.05(14) . . . . ?
C7A C8A C9A N1A 1.6(2) . . . . ?
C7A C8A C9A N2A -179.10(13) . . . . ?
C7A C8A C12A C11A -173.80(14) . . . . ?
C7A C8A C12A C25A 2.9(2) . . . . ?
C8A C12A C25A C26A -23.4(3) . . . . ?
C8A C12A C25A C28A 161.06(14) . . . . ?
C9A N1A C5A C4A 174.14(15) . . . . ?
C9A N1A C5A C6A -4.4(2) . . . . ?
C9A N2A C10A C11A 11.6(2) . . . . ?
C9A N2A C10A C19A -161.79(14) . . . . ?
C9A N2A C13A C14A 77.47(19) . . . . ?
C9A N2A C13A C18A -105.32(17) . . . . ?
C9A C8A C12A C11A 7.7(2) . . . . ?
C9A C8A C12A C25A -175.66(14) . . . . ?
C10A N2A C9A N1A 170.05(14) . . . . ?
C10A N2A C9A C8A -9.3(2) . . . . ?
C10A N2A C13A C14A -108.62(17) . . . . ?
C10A N2A C13A C18A 68.59(19) . . . . ?
C10A C11A C12A C8A -5.8(2) . . . . ?
C10A C11A C12A C25A 177.23(15) . . . . ?
C10A C19A C20A C21A 171.38(16) . . . . ?
C10A C19A C24A C23A -171.28(19) . . . . ?
C11A C10A C19A C20A -117.28(18) . . . . ?
C11A C10A C19A C24A 53.9(2) . . . . ?
C11A C12A C25A C26A 153.18(17) . . . . ?
C11A C12A C25A C28A -22.4(2) . . . . ?
C12A C8A C9A N1A -179.80(14) . . . . ?
C12A C8A C9A N2A -0.5(2) . . . . ?
C12A C25A C26A O1A 9.1(3) . . . . ?
C12A C25A C26A C27A -170.04(16) . . . . ?
C12A C25A C28A O3A -11.2(3) . . . . ?
C12A C25A C28A N3A 172.26(13) . . . . ?
C13A N2A C9A N1A -16.1(2) . . . . ?
C13A N2A C9A C8A 164.50(13) . . . . ?
C13A N2A C10A C11A -162.36(15) . . . . ?
C13A N2A C10A C19A 24.2(2) . . . . ?
C13A C14A C15A C16A 0.8(2) . . . . ?
C14A C13A C18A C17A 1.3(3) . . . . ?
C14A C15A C16A Br1A -179.76(13) . . . . ?
C14A C15A C16A C17A 1.1(3) . . . . ?
C15A C16A C17A C18A -1.9(3) . . . . ?
C16A C17A C18A C13A 0.7(3) . . . . ?
C18A C13A C14A C15A -2.0(2) . . . . ?
C19A C10A C11A C12A 169.67(15) . . . . ?
C19A C20A C21A C22A 0.1(3) . . . . ?
C20A C19A C24A C23A -0.1(3) . . . . ?
C20A C21A C22A C23A -0.4(3) . . . . ?
C21A C22A C23A C24A 0.4(4) . . . . ?
C22A C23A C24A C19A -0.1(4) . . . . ?
C24A C19A C20A C21A 0.1(3) . . . . ?
C25A C26A C27A O2A 174.99(16) . . . . ?
C25A C26A C27A N3A -5.68(17) . . . . ?
C26A C25A C28A O3A 172.09(16) . . . . ?
C26A C25A C28A N3A -4.40(17) . . . . ?
C27A N3A C28A O3A -176.11(15) . . . . ?
C27A N3A C28A C25A 0.74(18) . . . . ?
C27A N3A C29A C30A -93.6(2) . . . . ?
C28A N3A C27A O2A -177.71(16) . . . . ?
C28A N3A C27A C26A 2.97(17) . . . . ?
C28A N3A C29A C30A 94.9(2) . . . . ?
C28A C25A C26A O1A -174.92(17) . . . . ?
C28A C25A C26A C27A 5.94(16) . . . . ?
C29A N3A C27A O2A 9.8(3) . . . . ?
C29A N3A C27A C26A -169.54(14) . . . . ?
C29A N3A C28A O3A -3.5(2) . . . . ?
C29A N3A C28A C25A 173.36(14) . . . . ?
